data_4088914
loop_
_publ_author_name
'Santschi, Nico'
'Thiehoff, Christian'
'Holland, Mareike C.'
'Daniliuc, Constantin G.'
'Houk, K. N.'
'Gilmour, Ryan'

_publ_section_title
;
 The Sulfur--Fluorine Gauche Effect in Coinage-Metal Complexes: Augmenting
 Conformational Equilibria by Complexation
;
_journal_issue 17
_journal_name_full Organometallics
_journal_page_first 3040
_journal_paper_doi 10.1021/acs.organomet.6b00564
_journal_volume 35
_journal_year 2016
_chemical_absolute_configuration ad
_chemical_formula_sum 'C17.66667 H18.33333 Au Cl2.33333 F S'
_chemical_formula_weight 561.40
_space_group_crystal_system monoclinic
_space_group_IT_number 4
_space_group_name_Hall 'P 2yb'
_space_group_name_H-M_alt 'P 1 21 1'
_atom_sites_solution_hydrogens geom
_cell_angle_alpha 90
_cell_angle_beta 99.640(3)
_cell_angle_gamma 90
_cell_formula_units_Z 6
_cell_length_a 8.0568(5)
_cell_length_b 14.4365(8)
_cell_length_c 24.0039(16)
_cell_measurement_reflns_used 9805
_cell_measurement_temperature 100.(2)
_cell_measurement_theta_max 26.4054
_cell_measurement_theta_min 2.5642
_cell_volume 2752.5(3)
_computing_cell_refinement 'SAINT V8.34A (Bruker AXS Inc., 2013)'
_computing_data_collection
;
APEX2 v.2014.1-1 (Bruker AXS Inc., 2014)

;
_computing_data_reduction 'SAINT V8.34A (Bruker AXS Inc., 2013)'
_computing_molecular_graphics 'XP (Sheldrick, 2014)'
_computing_publication_material 'SHELXL-2014 (Sheldrick, 2014)'
_computing_structure_refinement 'SHELXL-2014/7 (Sheldrick, 2014)'
_computing_structure_solution 'SHELXL-2014 (Sheldrick, 2014)'
_diffrn_ambient_temperature 100.(2)
_diffrn_detector_area_resol_mean 10.4167
_diffrn_measured_fraction_theta_full 0.999
_diffrn_measured_fraction_theta_max 0.999
_diffrn_measurement_device_type 'Bruker D8 Venture PHOTON 100 CMOS'
_diffrn_measurement_method 'omega and phi scans'
_diffrn_radiation_monochromator 'MX mirror'
_diffrn_radiation_type 'Mo K\a'
_diffrn_radiation_wavelength 0.71073
_diffrn_reflns_av_R_equivalents 0.1288
_diffrn_reflns_av_unetI/netI 0.0618
_diffrn_reflns_limit_h_max 9
_diffrn_reflns_limit_h_min -9
_diffrn_reflns_limit_k_max 17
_diffrn_reflns_limit_k_min -17
_diffrn_reflns_limit_l_max 28
_diffrn_reflns_limit_l_min -28
_diffrn_reflns_number 92891
_diffrn_reflns_theta_full 25.35
_diffrn_reflns_theta_max 25.35
_diffrn_reflns_theta_min 2.56
_diffrn_source 'Mo ImS'
_diffrn_source_type 'micro focus tube'
_exptl_absorpt_coefficient_mu 8.475
_exptl_absorpt_correction_T_max 0.79
_exptl_absorpt_correction_T_min 0.62
_exptl_absorpt_correction_type multi-scan
_exptl_absorpt_process_details
;
Bruker AXS (2014). SADABS, Version 2014/2, Bruker AXS Inc., Madison, Wisconsin,
USA.
;
_exptl_crystal_colour colourless
_exptl_crystal_density_diffrn 2.032
_exptl_crystal_density_method 'not measured'
_exptl_crystal_description needle
_exptl_crystal_F_000 1608
_exptl_crystal_size_max 0.305
_exptl_crystal_size_mid 0.065
_exptl_crystal_size_min 0.029
_refine_diff_density_max 1.206
_refine_diff_density_min -1.661
_refine_ls_abs_structure_details
;
Flack x determined using 3813 quotients [(I+)-(I-)]/[(I+)+(I-)]
(Parsons, Flack and Wagner, Acta Cryst. B69 (2013) 249-259).
;
_refine_ls_abs_structure_Flack 0.042(4)
_refine_ls_extinction_method none
_refine_ls_goodness_of_fit_ref 1.119
_refine_ls_hydrogen_treatment constr
_refine_ls_matrix_type full
_refine_ls_number_parameters 622
_refine_ls_number_reflns 10066
_refine_ls_number_restraints 319
_refine_ls_restrained_S_all 1.106
_refine_ls_R_factor_all 0.0502
_refine_ls_R_factor_gt 0.0392
_refine_ls_shift/su_max 0.001
_refine_ls_shift/su_mean 0.000
_refine_ls_structure_factor_coef Fsqd
_refine_ls_weighting_details 'w=1/[\s^2^(Fo^2^)+14.1143P] where P=(Fo^2^+2Fc^2^)/3'
_refine_ls_weighting_scheme calc
_refine_ls_wR_factor_gt 0.0650
_refine_ls_wR_factor_ref 0.0678
_reflns_number_gt 9031
_reflns_number_total 10066
_reflns_threshold_expression 'I > 2\s(I)'
_cod_data_source_file om6b00564_si_003.cif
_cod_data_source_block gil8164
_cod_depositor_comments
;

2020-06-17
Z value and formula fixed to values more according to usual
chemical conventions.                 miguel
;
_cod_original_formula_sum 'C53 H55 Au3 Cl7 F3 S3'
_cod_original_formula_weight 1684.20
_cod_original_formula_units_Z 2
_cod_database_code 4088914

loop_
_space_group_symop_operation_xyz
'x, y, z'
'-x, y+1/2, -z'

loop_
_atom_site_type_symbol
_atom_site_label
_atom_site_fract_x
_atom_site_fract_y
_atom_site_fract_z
_atom_site_U_iso_or_equiv
_atom_site_adp_type
_atom_site_calc_flag
_atom_site_refinement_flags_adp
_atom_site_refinement_flags_posn
_atom_site_occupancy
Au Au1 0.93048(7) 0.90748(4) 0.80259(2) 0.01222(13) Uani d . . 1
Au Au2 0.55961(7) 0.94680(3) 0.73439(2) 0.01149(13) Uani d . . 1
Au Au3 0.28416(7) 1.05272(4) 0.78352(2) 0.01282(13) Uani d . . 1
F F1 0.9399(10) 0.5835(5) 0.7142(3) 0.0157(18) Uani d . . 1
F F2 0.5416(9) 1.0968(5) 0.5436(3) 0.0136(18) Uani d . . 1
F F3 0.4719(10) 1.2443(6) 0.9519(3) 0.022(2) Uani d . . 1
S S1 0.9950(5) 0.7671(2) 0.76929(14) 0.0128(8) Uani d . . 1
S S2 0.6412(4) 1.0474(3) 0.67136(13) 0.0128(7) Uani d . . 1
S S3 0.4526(4) 1.0918(2) 0.86612(14) 0.0122(7) Uani d . . 1
Cl Cl1 0.8747(4) 1.0426(2) 0.84505(14) 0.0163(7) Uani d . . 1
Cl Cl2 0.4715(5) 0.8322(2) 0.78906(15) 0.0148(8) Uani d . . 1
Cl Cl3 0.0945(4) 1.0382(3) 0.70177(14) 0.0172(8) Uani d . . 1
Cl Cl4 0.2474(6) 0.5279(3) 0.95210(19) 0.0451(13) Uani d . . 1
Cl Cl5 0.3534(6) 0.6896(3) 0.8945(2) 0.0437(12) Uani d . . 1
Cl Cl6 0.9582(6) 0.3218(3) 0.61744(16) 0.0314(10) Uani d . . 1
Cl Cl7 1.0717(5) 0.3537(3) 0.50969(17) 0.0280(10) Uani d . . 1
C C1 0.7938(17) 0.7209(9) 0.7314(5) 0.007(3) Uani d U . 1
H H1 0.6991 0.7458 0.749 0.008 Uiso calc U R 1
C C2 0.7752(18) 0.7561(9) 0.6692(6) 0.012(3) Uani d U . 1
H H2A 0.7742 0.7025 0.6434 0.015 Uiso calc U R 1
H H2B 0.667 0.7894 0.659 0.015 Uiso calc U R 1
C C3 0.9202(17) 0.8206(9) 0.6623(6) 0.013(3) Uani d U . 1
H H3A 0.8898 0.8854 0.6695 0.015 Uiso calc U R 1
H H3B 0.9443 0.8164 0.6232 0.015 Uiso calc U R 1
C C4 1.0748(19) 0.7915(11) 0.7044(6) 0.018(4) Uani d U . 1
H H4A 1.1591 0.842 0.7102 0.021 Uiso calc U R 1
H H4B 1.1276 0.7357 0.6909 0.021 Uiso calc U R 1
C C5 0.7956(17) 0.6145(9) 0.7355(5) 0.008(3) Uani d U . 1
C C11 0.4408(16) 1.0951(9) 0.6300(5) 0.008(3) Uani d U . 1
H H11 0.3454 1.0727 0.6483 0.01 Uiso calc U R 1
C C12 0.4532(19) 1.1991(10) 0.6379(6) 0.021(4) Uani d U . 1
H H12A 0.3394 1.2271 0.632 0.025 Uiso calc U R 1
H H12B 0.5178 1.2267 0.6104 0.025 Uiso calc U R 1
C C13 0.5435(18) 1.2166(10) 0.6987(6) 0.016(3) Uani d U . 1
H H13A 0.5732 1.2829 0.704 0.019 Uiso calc U R 1
H H13B 0.4697 1.1992 0.7261 0.019 Uiso calc U R 1
C C14 0.7030(19) 1.1569(11) 0.7078(7) 0.019(4) Uani d U . 1
H H14A 0.7428 1.1462 0.7486 0.023 Uiso calc U R 1
H H14B 0.794 1.1873 0.6915 0.023 Uiso calc U R 1
C C15 0.4151(17) 1.0574(11) 0.5701(5) 0.013(3) Uani d U . 1
C C21 0.2927(19) 1.1248(9) 0.9102(6) 0.015(3) Uani d U . 1
H H21 0.1779 1.1122 0.8884 0.017 Uiso calc U R 1
C C22 0.3233(18) 1.0613(10) 0.9611(5) 0.017(3) Uani d U . 1
H H22A 0.2192 1.054 0.9775 0.02 Uiso calc U R 1
H H22B 0.4126 1.0868 0.9905 0.02 Uiso calc U R 1
C C23 0.378(2) 0.9679(10) 0.9398(6) 0.023(4) Uani d U . 1
H H23A 0.4195 0.9266 0.9721 0.028 Uiso calc U R 1
H H23B 0.2817 0.9374 0.9157 0.028 Uiso calc U R 1
C C24 0.5166(18) 0.9875(9) 0.9061(6) 0.013(3) Uani d U . 1
H H24A 0.5292 0.9353 0.8805 0.016 Uiso calc U R 1
H H24B 0.6251 0.9973 0.9316 0.016 Uiso calc U R 1
C C25 0.3092(19) 1.2278(10) 0.9229(6) 0.014(3) Uani d U . 1
C C31 0.8076(17) 0.5755(9) 0.7951(6) 0.012(3) Uani d U . 1
C C32 0.7496(19) 0.6244(10) 0.8386(6) 0.017(3) Uani d U . 1
H H32 0.7066 0.6855 0.8326 0.021 Uiso calc U R 1
C C33 0.7566(19) 0.5809(10) 0.8908(6) 0.020(4) Uani d U . 1
H H33 0.7207 0.6136 0.9211 0.024 Uiso calc U R 1
C C34 0.8146(19) 0.4915(10) 0.8994(6) 0.022(4) Uani d U . 1
H H34 0.8164 0.4627 0.9351 0.026 Uiso calc U R 1
C C35 0.8697(18) 0.4441(12) 0.8566(6) 0.024(3) Uani d U . 1
H H35 0.9118 0.3828 0.8626 0.029 Uiso calc U R 1
C C36 0.8636(19) 0.4861(10) 0.8048(6) 0.021(4) Uani d U . 1
H H36 0.899 0.4523 0.7749 0.026 Uiso calc U R 1
C C41 0.6429(17) 0.5726(9) 0.6976(5) 0.010(3) Uani d U . 1
C C42 0.4814(18) 0.6015(10) 0.7036(6) 0.017(3) Uani d U . 1
H H42 0.4664 0.6484 0.7301 0.02 Uiso calc U R 1
C C43 0.3424(19) 0.5605(11) 0.6702(6) 0.021(3) Uani d U . 1
H H43 0.2324 0.5811 0.6734 0.025 Uiso calc U R 1
C C44 0.362(2) 0.4897(10) 0.6322(6) 0.021(4) Uani d U . 1
H H44 0.2661 0.4615 0.6102 0.025 Uiso calc U R 1
C C45 0.5193(18) 0.4616(10) 0.6271(6) 0.019(3) Uani d U . 1
H H45 0.5326 0.414 0.6009 0.023 Uiso calc U R 1
C C46 0.6629(19) 0.5011(9) 0.6595(6) 0.018(3) Uani d U . 1
H H46 0.772 0.4799 0.6557 0.021 Uiso calc U R 1
C C51 0.4313(15) 0.9522(10) 0.5671(5) 0.009(3) Uani d U . 1
C C52 0.3324(15) 0.8974(9) 0.5958(5) 0.008(3) Uani d U . 1
H H52 0.26 0.9256 0.6182 0.009 Uiso calc U R 1
C C53 0.3383(17) 0.8014(9) 0.5920(5) 0.010(3) Uani d U . 1
H H53 0.2716 0.7639 0.6121 0.012 Uiso calc U R 1
C C54 0.4412(18) 0.7614(10) 0.5588(6) 0.016(3) Uani d U . 1
H H54 0.444 0.6958 0.5556 0.019 Uiso calc U R 1
C C55 0.5401(17) 0.8146(10) 0.5304(6) 0.014(3) Uani d U . 1
H H55 0.6104 0.7855 0.5076 0.016 Uiso calc U R 1
C C56 0.5390(16) 0.9107(10) 0.5346(5) 0.014(3) Uani d U . 1
H H56 0.6101 0.9473 0.5156 0.017 Uiso calc U R 1
C C61 0.2427(17) 1.0857(9) 0.5357(5) 0.012(3) Uani d U . 1
C C62 0.1052(17) 1.0966(9) 0.5594(6) 0.012(3) Uani d U . 1
H H62 0.1155 1.0952 0.5994 0.014 Uiso calc U R 1
C C63 -0.0524(19) 1.1099(10) 0.5268(6) 0.017(3) Uani d U . 1
H H63 -0.1493 1.1167 0.5442 0.021 Uiso calc U R 1
C C64 -0.0664(19) 1.1132(9) 0.4681(6) 0.017(3) Uani d U . 1
H H64 -0.1731 1.123 0.4452 0.02 Uiso calc U R 1
C C65 0.0747(18) 1.1024(10) 0.4433(6) 0.018(3) Uani d U . 1
H H65 0.0656 1.1048 0.4033 0.021 Uiso calc U R 1
C C66 0.2302(18) 1.0880(9) 0.4768(6) 0.013(3) Uani d U . 1
H H66 0.3278 1.0798 0.46 0.016 Uiso calc U R 1
C C71 0.2861(18) 1.2844(10) 0.8689(6) 0.015(3) Uani d U . 1
C C72 0.399(2) 1.3573(11) 0.8613(7) 0.030(4) Uani d U . 1
H H72 0.488 1.374 0.8909 0.036 Uiso calc U R 1
C C73 0.378(2) 1.4033(14) 0.8098(7) 0.038(4) Uani d U . 1
H H73 0.4517 1.4531 0.805 0.045 Uiso calc U R 1
C C74 0.255(2) 1.3792(12) 0.7659(8) 0.035(5) Uani d U . 1
H H74 0.2472 1.411 0.7309 0.043 Uiso calc U R 1
C C75 0.143(2) 1.3094(11) 0.7717(7) 0.029(4) Uani d U . 1
H H75 0.056 1.2936 0.7413 0.034 Uiso calc U R 1
C C76 0.1589(19) 1.2624(10) 0.8230(6) 0.017(3) Uani d U . 1
H H76 0.0818 1.2142 0.8272 0.02 Uiso calc U R 1
C C81 0.1873(18) 1.2552(9) 0.9631(6) 0.011(3) Uani d U . 1
C C82 0.251(2) 1.2991(11) 1.0141(6) 0.024(4) Uani d U . 1
H H82 0.367 1.3137 1.0238 0.029 Uiso calc U R 1
C C83 0.138(2) 1.3209(11) 1.0505(7) 0.027(4) Uani d U . 1
H H83 0.1798 1.3503 1.0854 0.032 Uiso calc U R 1
C C84 -0.029(2) 1.3016(11) 1.0379(7) 0.023(4) Uani d U . 1
H H84 -0.1023 1.3167 1.0638 0.028 Uiso calc U R 1
C C85 -0.091(2) 1.2600(10) 0.9870(6) 0.023(4) Uani d U . 1
H H85 -0.2083 1.248 0.977 0.027 Uiso calc U R 1
C C86 0.0175(19) 1.2358(10) 0.9505(6) 0.022(4) Uani d U . 1
H H86 -0.0257 1.2051 0.9162 0.027 Uiso calc U R 1
C C91 0.205(2) 0.6003(13) 0.8928(8) 0.047(5) Uani d U . 1
H H91A 0.0918 0.6276 0.8908 0.056 Uiso calc U R 1
H H91B 0.2051 0.5628 0.8582 0.056 Uiso calc U R 1
C C92 0.897(2) 0.3470(11) 0.5443(6) 0.024(4) Uani d U . 1
H H92A 0.8197 0.2981 0.5265 0.029 Uiso calc U R 1
H H92B 0.8356 0.4067 0.5401 0.029 Uiso calc U R 1

loop_
_atom_site_aniso_label
_atom_site_aniso_U_11
_atom_site_aniso_U_22
_atom_site_aniso_U_33
_atom_site_aniso_U_12
_atom_site_aniso_U_13
_atom_site_aniso_U_23
Au1 0.0134(3) 0.0143(3) 0.0090(3) -0.0013(3) 0.0021(2) -0.0017(2)
Au2 0.0116(3) 0.0117(3) 0.0111(3) 0.0019(2) 0.0017(2) 0.0004(2)
Au3 0.0157(3) 0.0150(3) 0.0083(3) 0.0040(3) 0.0035(2) 0.0000(2)
F1 0.015(4) 0.020(5) 0.014(4) 0.003(4) 0.008(3) -0.003(3)
F2 0.010(4) 0.018(4) 0.014(4) -0.006(4) 0.006(3) 0.002(3)
F3 0.012(5) 0.032(5) 0.020(5) -0.004(4) -0.001(4) -0.006(4)
S1 0.013(2) 0.0136(19) 0.0113(18) 0.0005(15) 0.0005(15) 0.0009(14)
S2 0.0087(17) 0.0153(18) 0.0138(17) 0.0005(16) 0.0004(14) 0.0020(16)
S3 0.0110(19) 0.0163(18) 0.0090(17) 0.0022(15) 0.0012(14) -0.0027(14)
Cl1 0.0174(19) 0.0131(18) 0.0192(17) -0.0026(16) 0.0054(14) -0.0030(15)
Cl2 0.018(2) 0.0133(18) 0.0151(18) 0.0027(15) 0.0077(15) 0.0032(14)
Cl3 0.0153(19) 0.024(2) 0.0118(17) -0.0027(16) 0.0014(14) -0.0003(15)
Cl4 0.052(3) 0.041(3) 0.034(3) -0.005(2) -0.019(2) 0.011(2)
Cl5 0.024(3) 0.054(3) 0.055(3) 0.002(2) 0.012(2) 0.015(2)
Cl6 0.037(3) 0.040(3) 0.018(2) 0.006(2) 0.0072(19) -0.0007(18)
Cl7 0.026(2) 0.032(2) 0.027(2) -0.0085(19) 0.0098(19) -0.0029(18)
C1 0.009(5) 0.007(5) 0.005(5) 0.001(4) 0.003(4) -0.004(4)
C2 0.014(6) 0.012(5) 0.012(5) 0.000(5) 0.005(5) -0.001(5)
C3 0.012(6) 0.015(6) 0.013(5) -0.002(5) 0.007(5) 0.003(5)
C4 0.016(6) 0.023(6) 0.014(6) 0.001(5) 0.002(5) -0.001(5)
C5 0.007(5) 0.009(5) 0.010(5) 0.003(5) 0.004(5) 0.000(4)
C11 0.008(5) 0.010(5) 0.007(5) -0.001(5) 0.000(4) -0.002(4)
C12 0.017(6) 0.024(6) 0.024(6) 0.005(5) 0.007(5) -0.005(5)
C13 0.019(6) 0.011(5) 0.018(6) -0.003(5) 0.005(5) 0.000(5)
C14 0.019(6) 0.021(6) 0.017(6) -0.001(5) 0.001(5) 0.006(5)
C15 0.013(5) 0.013(5) 0.013(5) 0.000(5) 0.005(4) -0.001(5)
C21 0.013(6) 0.015(6) 0.015(6) 0.003(5) 0.003(5) -0.001(5)
C22 0.018(6) 0.020(6) 0.014(5) -0.001(5) 0.006(5) -0.002(5)
C23 0.026(6) 0.025(6) 0.020(6) 0.000(5) 0.007(5) 0.004(5)
C24 0.015(6) 0.013(5) 0.012(5) 0.009(5) 0.005(5) 0.001(4)
C25 0.016(6) 0.013(6) 0.014(5) 0.000(5) 0.001(5) 0.000(5)
C31 0.008(5) 0.014(6) 0.014(5) -0.001(5) 0.000(5) 0.000(4)
C32 0.018(6) 0.020(6) 0.014(6) 0.007(5) 0.001(5) 0.001(5)
C33 0.022(6) 0.020(6) 0.019(6) 0.005(5) 0.008(5) -0.002(5)
C34 0.023(6) 0.024(6) 0.020(6) 0.004(5) 0.006(5) 0.008(5)
C35 0.025(6) 0.022(6) 0.024(6) 0.004(5) 0.000(5) 0.001(5)
C36 0.023(6) 0.019(6) 0.022(6) 0.002(5) 0.002(5) -0.003(5)
C41 0.010(5) 0.010(6) 0.011(5) 0.001(4) 0.002(4) -0.002(4)
C42 0.019(6) 0.012(6) 0.020(6) 0.002(5) 0.003(5) 0.001(5)
C43 0.024(6) 0.016(6) 0.021(6) 0.002(5) 0.000(5) 0.003(5)
C44 0.022(6) 0.016(6) 0.024(6) -0.002(5) 0.000(5) 0.001(5)
C45 0.023(6) 0.017(6) 0.018(6) -0.008(5) 0.002(5) -0.005(5)
C46 0.018(6) 0.017(6) 0.017(6) 0.007(5) 0.001(5) 0.002(5)
C51 0.008(5) 0.012(5) 0.006(5) 0.004(5) 0.002(4) -0.002(5)
C52 0.005(5) 0.010(5) 0.009(5) 0.002(5) 0.004(4) -0.001(4)
C53 0.012(6) 0.010(5) 0.010(5) -0.002(5) 0.006(5) 0.000(4)
C54 0.016(6) 0.016(6) 0.015(6) 0.002(5) 0.000(5) 0.000(5)
C55 0.011(6) 0.018(6) 0.011(5) 0.003(5) -0.001(5) -0.002(5)
C56 0.012(5) 0.015(5) 0.015(5) -0.001(5) 0.002(4) 0.002(5)
C61 0.012(6) 0.008(5) 0.013(5) -0.003(5) -0.002(5) 0.005(4)
C62 0.009(6) 0.015(5) 0.012(5) 0.003(5) 0.003(5) 0.000(5)
C63 0.016(6) 0.017(6) 0.018(6) -0.003(5) 0.000(5) 0.002(5)
C64 0.016(6) 0.013(6) 0.020(6) 0.000(5) -0.003(5) 0.003(5)
C65 0.019(6) 0.018(6) 0.015(6) -0.003(5) -0.002(5) -0.001(5)
C66 0.015(6) 0.011(5) 0.013(5) 0.004(5) 0.003(5) 0.002(4)
C71 0.017(6) 0.015(6) 0.016(6) 0.000(5) 0.010(5) 0.000(5)
C72 0.031(7) 0.025(6) 0.034(7) -0.003(5) 0.008(5) -0.001(5)
C73 0.036(7) 0.037(7) 0.043(7) -0.001(6) 0.015(6) 0.004(6)
C74 0.037(7) 0.037(7) 0.036(7) 0.007(6) 0.016(6) 0.001(5)
C75 0.031(7) 0.029(6) 0.027(6) 0.006(5) 0.006(5) 0.001(5)
C76 0.021(6) 0.017(6) 0.013(5) 0.002(5) 0.004(5) -0.001(5)
C81 0.012(6) 0.010(5) 0.013(5) -0.001(5) 0.008(5) -0.001(4)
C82 0.022(6) 0.025(6) 0.026(6) -0.006(5) 0.006(5) -0.008(5)
C83 0.031(7) 0.028(6) 0.025(6) -0.003(5) 0.015(5) -0.007(5)
C84 0.025(6) 0.023(6) 0.024(6) 0.003(5) 0.013(5) 0.001(5)
C85 0.021(6) 0.021(6) 0.028(6) 0.003(5) 0.008(5) 0.000(5)
C86 0.020(6) 0.025(6) 0.023(6) -0.001(5) 0.006(5) -0.002(5)
C91 0.045(7) 0.050(7) 0.043(7) 0.000(6) 0.002(6) 0.002(6)
C92 0.020(6) 0.027(6) 0.024(6) 0.000(5) 0.004(5) 0.002(5)

loop_
_atom_type_symbol
_atom_type_description
_atom_type_scat_dispersion_real
_atom_type_scat_dispersion_imag
_atom_type_scat_source
C C 0.0033 0.0016 'International Tables Vol C Tables 4.2.6.8 and 6.1.1.4'
H H 0.0000 0.0000 'International Tables Vol C Tables 4.2.6.8 and 6.1.1.4'
F F 0.0171 0.0103 'International Tables Vol C Tables 4.2.6.8 and 6.1.1.4'
S S 0.1246 0.1234 'International Tables Vol C Tables 4.2.6.8 and 6.1.1.4'
Cl Cl 0.1484 0.1585 'International Tables Vol C Tables 4.2.6.8 and 6.1.1.4'
Au Au -2.0133 8.8022 'International Tables Vol C Tables 4.2.6.8 and 6.1.1.4'

loop_
_geom_angle_atom_site_label_1
_geom_angle_atom_site_label_2
_geom_angle_atom_site_label_3
_geom_angle
S1 Au1 Cl1 174.14(12)
S1 Au1 Au2 103.11(9)
Cl1 Au1 Au2 80.81(9)
S2 Au2 Cl2 172.89(13)
S2 Au2 Au3 104.16(9)
Cl2 Au2 Au3 80.09(9)
S2 Au2 Au1 95.98(8)
Cl2 Au2 Au1 86.08(10)
Au3 Au2 Au1 124.08(2)
S3 Au3 Cl3 170.07(13)
S3 Au3 Au2 95.36(9)
Cl3 Au3 Au2 92.66(9)
C4 S1 C1 93.1(6)
C4 S1 Au1 105.3(5)
C1 S1 Au1 105.2(4)
C14 S2 C11 94.3(6)
C14 S2 Au2 108.6(5)
C11 S2 Au2 105.5(4)
C24 S3 C21 94.2(6)
C24 S3 Au3 109.3(5)
C21 S3 Au3 100.9(5)
C5 C1 C2 112.6(10)
C5 C1 S1 109.3(9)
C2 C1 S1 106.9(9)
C3 C2 C1 110.5(11)
C2 C3 C4 108.4(11)
C3 C4 S1 104.7(10)
F1 C5 C31 107.1(10)
F1 C5 C41 106.7(10)
C31 C5 C41 109.3(11)
F1 C5 C1 106.9(10)
C31 C5 C1 115.4(10)
C41 C5 C1 111.1(11)
C12 C11 C15 117.9(12)
C12 C11 S2 105.4(9)
C15 C11 S2 109.7(9)
C11 C12 C13 106.9(12)
C14 C13 C12 107.2(12)
C13 C14 S2 105.2(10)
F2 C15 C11 106.8(11)
F2 C15 C51 107.8(10)
C11 C15 C51 113.7(11)
F2 C15 C61 107.8(10)
C11 C15 C61 112.3(11)
C51 C15 C61 108.2(11)
C22 C21 C25 115.7(12)
C22 C21 S3 105.6(9)
C25 C21 S3 108.6(10)
C21 C22 C23 106.2(11)
C24 C23 C22 107.1(12)
C23 C24 S3 105.6(9)
F3 C25 C71 107.7(11)
F3 C25 C21 108.0(11)
C71 C25 C21 111.2(11)
F3 C25 C81 106.7(11)
C71 C25 C81 113.5(12)
C21 C25 C81 109.5(11)
C36 C31 C32 119.1(13)
C36 C31 C5 118.3(12)
C32 C31 C5 122.3(12)
C33 C32 C31 118.3(13)
C34 C33 C32 121.2(14)
C35 C34 C33 120.1(14)
C34 C35 C36 119.4(15)
C31 C36 C35 121.9(15)
C42 C41 C46 119.8(13)
C42 C41 C5 119.4(12)
C46 C41 C5 120.7(12)
C43 C42 C41 119.1(13)
C42 C43 C44 121.2(14)
C45 C44 C43 119.1(14)
C44 C45 C46 121.7(14)
C45 C46 C41 119.0(14)
C52 C51 C56 119.7(13)
C52 C51 C15 119.0(11)
C56 C51 C15 121.3(12)
C51 C52 C53 120.5(12)
C54 C53 C52 119.3(13)
C55 C54 C53 120.8(14)
C54 C55 C56 120.9(13)
C55 C56 C51 118.7(13)
C62 C61 C66 120.2(13)
C62 C61 C15 122.5(12)
C66 C61 C15 116.9(12)
C61 C62 C63 121.3(13)
C62 C63 C64 119.1(14)
C65 C64 C63 120.0(14)
C64 C65 C66 119.8(14)
C65 C66 C61 119.7(13)
C76 C71 C72 117.6(14)
C76 C71 C25 121.0(13)
C72 C71 C25 121.2(14)
C73 C72 C71 118.8(16)
C74 C73 C72 122.0(18)
C73 C74 C75 120.9(17)
C74 C75 C76 118.6(16)
C75 C76 C71 122.0(15)
C86 C81 C82 119.1(13)
C86 C81 C25 121.7(13)
C82 C81 C25 119.2(13)
C83 C82 C81 118.0(15)
C84 C83 C82 122.6(15)
C83 C84 C85 119.0(15)
C84 C85 C86 119.9(16)
C81 C86 C85 121.4(15)
Cl4 C91 Cl5 112.4(11)
Cl7 C92 Cl6 111.6(9)

loop_
_geom_bond_atom_site_label_1
_geom_bond_atom_site_label_2
_geom_bond_distance
Au1 S1 2.271(4)
Au1 Cl1 2.280(4)
Au1 Au2 3.2082(8)
Au2 S2 2.272(4)
Au2 Cl2 2.297(4)
Au2 Au3 3.0872(7)
Au3 S3 2.278(3)
Au3 Cl3 2.286(3)
F1 C5 1.419(15)
F2 C15 1.408(15)
F3 C25 1.398(16)
S1 C4 1.817(15)
S1 C1 1.845(13)
S2 C14 1.835(16)
S2 C11 1.879(13)
S3 C24 1.813(13)
S3 C21 1.861(14)
Cl4 C91 1.753(19)
Cl5 C91 1.75(2)
Cl6 C92 1.779(15)
Cl7 C92 1.753(15)
C1 C5 1.539(17)
C1 C2 1.559(17)
C2 C3 1.524(18)
C3 C4 1.526(19)
C5 C31 1.525(18)
C5 C41 1.527(18)
C11 C12 1.514(19)
C11 C15 1.519(17)
C12 C13 1.539(19)
C13 C14 1.53(2)
C15 C51 1.53(2)
C15 C61 1.547(18)
C21 C22 1.515(19)
C21 C25 1.520(19)
C22 C23 1.53(2)
C23 C24 1.511(19)
C25 C71 1.516(19)
C25 C81 1.539(19)
C31 C36 1.373(19)
C31 C32 1.405(19)
C32 C33 1.395(19)
C33 C34 1.38(2)
C34 C35 1.37(2)
C35 C36 1.38(2)
C41 C42 1.397(19)
C41 C46 1.407(18)
C42 C43 1.40(2)
C43 C44 1.40(2)
C44 C45 1.36(2)
C45 C46 1.402(19)
C51 C52 1.386(18)
C51 C56 1.396(17)
C52 C53 1.390(18)
C53 C54 1.368(19)
C54 C55 1.37(2)
C55 C56 1.39(2)
C61 C62 1.337(19)
C61 C66 1.400(18)
C62 C63 1.389(19)
C63 C64 1.396(19)
C64 C65 1.38(2)
C65 C66 1.387(19)
C71 C76 1.41(2)
C71 C72 1.42(2)
C72 C73 1.39(2)
C73 C74 1.37(2)
C74 C75 1.38(2)
C75 C76 1.39(2)
C81 C86 1.38(2)
C81 C82 1.40(2)
C82 C83 1.40(2)
C83 C84 1.36(2)
C84 C85 1.38(2)
C85 C86 1.38(2)

loop_
_geom_hbond_atom_site_label_D
_geom_hbond_atom_site_label_H
_geom_hbond_atom_site_label_A
_geom_hbond_site_symmetry_A
_geom_hbond_distance_DH
_geom_hbond_distance_HA
_geom_hbond_distance_DA
_geom_hbond_angle_DHA
C1 H1 Cl2 . 1.00 2.54 3.528(13) 171.6
C3 H3A Cl3 1_655 0.99 2.79 3.507(14) 130.2
C11 H11 Cl3 . 1.00 2.62 3.609(14) 171.8
C14 H14A Cl1 . 0.99 2.81 3.738(16) 155.9
C21 H21 Cl1 1_455 1.00 2.68 3.665(15) 166.5
C22 H22B Cl4 2_657 0.99 2.98 3.758(15) 136.6
C24 H24A Cl2 . 0.99 2.63 3.567(14) 158.3
C24 H24B Cl4 2_657 0.99 2.84 3.656(15) 140.0

loop_
_geom_torsion_atom_site_label_1
_geom_torsion_atom_site_label_2
_geom_torsion_atom_site_label_3
_geom_torsion_atom_site_label_4
_geom_torsion
C4 S1 C1 C5 104.2(9)
Au1 S1 C1 C5 -149.1(7)
C4 S1 C1 C2 -18.0(10)
Au1 S1 C1 C2 88.7(8)
C5 C1 C2 C3 -124.0(12)
S1 C1 C2 C3 -3.9(13)
C1 C2 C3 C4 29.8(15)
C2 C3 C4 S1 -42.2(13)
C1 S1 C4 C3 34.7(10)
Au1 S1 C4 C3 -72.0(10)
C2 C1 C5 F1 63.0(13)
S1 C1 C5 F1 -55.6(11)
C2 C1 C5 C31 -178.1(11)
S1 C1 C5 C31 63.3(13)
C2 C1 C5 C41 -53.0(14)
S1 C1 C5 C41 -171.7(9)
C14 S2 C11 C12 11.9(10)
Au2 S2 C11 C12 122.6(8)
C14 S2 C11 C15 139.8(10)
Au2 S2 C11 C15 -109.5(9)
C15 C11 C12 C13 -158.8(12)
S2 C11 C12 C13 -36.0(13)
C11 C12 C13 C14 49.9(15)
C12 C13 C14 S2 -38.8(13)
C11 S2 C14 C13 15.4(10)
Au2 S2 C14 C13 -92.6(9)
C12 C11 C15 F2 52.3(15)
S2 C11 C15 F2 -68.2(12)
C12 C11 C15 C51 171.1(12)
S2 C11 C15 C51 50.5(13)
C12 C11 C15 C61 -65.6(16)
S2 C11 C15 C61 173.8(9)
C24 S3 C21 C22 10.9(11)
Au3 S3 C21 C22 121.5(9)
C24 S3 C21 C25 135.6(10)
Au3 S3 C21 C25 -113.8(9)
C25 C21 C22 C23 -155.4(12)
S3 C21 C22 C23 -35.2(13)
C21 C22 C23 C24 49.9(15)
C22 C23 C24 S3 -40.2(13)
C21 S3 C24 C23 16.7(11)
Au3 S3 C24 C23 -86.5(9)
C22 C21 C25 F3 58.7(16)
S3 C21 C25 F3 -59.8(12)
C22 C21 C25 C71 176.7(12)
S3 C21 C25 C71 58.2(14)
C22 C21 C25 C81 -57.2(16)
S3 C21 C25 C81 -175.7(9)
F1 C5 C31 C36 -40.5(16)
C41 C5 C31 C36 74.7(16)
C1 C5 C31 C36 -159.3(13)
F1 C5 C31 C32 145.4(13)
C41 C5 C31 C32 -99.4(15)
C1 C5 C31 C32 26.6(19)
C36 C31 C32 C33 2.(2)
C5 C31 C32 C33 176.2(13)
C31 C32 C33 C34 -2.(2)
C32 C33 C34 C35 1.(2)
C33 C34 C35 C36 -1.(2)
C32 C31 C36 C35 -2.(2)
C5 C31 C36 C35 -176.5(13)
C34 C35 C36 C31 2.(2)
F1 C5 C41 C42 -171.1(11)
C31 C5 C41 C42 73.4(15)
C1 C5 C41 C42 -55.0(16)
F1 C5 C41 C46 13.1(16)
C31 C5 C41 C46 -102.3(14)
C1 C5 C41 C46 129.3(13)
C46 C41 C42 C43 -2.(2)
C5 C41 C42 C43 -177.7(12)
C41 C42 C43 C44 2.(2)
C42 C43 C44 C45 -1.(2)
C43 C44 C45 C46 1.(2)
C44 C45 C46 C41 -1.(2)
C42 C41 C46 C45 2.(2)
C5 C41 C46 C45 177.3(12)
F2 C15 C51 C52 173.0(10)
C11 C15 C51 C52 54.8(16)
C61 C15 C51 C52 -70.7(14)
F2 C15 C51 C56 -9.2(16)
C11 C15 C51 C56 -127.4(13)
C61 C15 C51 C56 107.1(13)
C56 C51 C52 C53 -0.7(19)
C15 C51 C52 C53 177.1(12)
C51 C52 C53 C54 -1.(2)
C52 C53 C54 C55 1.(2)
C53 C54 C55 C56 0.(2)
C54 C55 C56 C51 -2.(2)
C52 C51 C56 C55 2.0(19)
C15 C51 C56 C55 -175.8(12)
F2 C15 C61 C62 -149.9(12)
C11 C15 C61 C62 -32.5(19)
C51 C15 C61 C62 93.8(15)
F2 C15 C61 C66 38.1(16)
C11 C15 C61 C66 155.5(12)
C51 C15 C61 C66 -78.2(14)
C66 C61 C62 C63 0.(2)
C15 C61 C62 C63 -171.4(13)
C61 C62 C63 C64 -1.(2)
C62 C63 C64 C65 1.(2)
C63 C64 C65 C66 0.(2)
C64 C65 C66 C61 -1.(2)
C62 C61 C66 C65 0.(2)
C15 C61 C66 C65 172.7(12)
F3 C25 C71 C76 160.5(12)
C21 C25 C71 C76 42.3(18)
C81 C25 C71 C76 -81.6(16)
F3 C25 C71 C72 -15.1(18)
C21 C25 C71 C72 -133.2(15)
C81 C25 C71 C72 102.9(16)
C76 C71 C72 C73 1.(2)
C25 C71 C72 C73 176.4(15)
C71 C72 C73 C74 -2.(3)
C72 C73 C74 C75 2.(3)
C73 C74 C75 C76 -1.(2)
C74 C75 C76 C71 0.(2)
C72 C71 C76 C75 0.(2)
C25 C71 C76 C75 -175.5(14)
F3 C25 C81 C86 -171.0(12)
C71 C25 C81 C86 70.5(17)
C21 C25 C81 C86 -54.3(18)
F3 C25 C81 C82 7.6(17)
C71 C25 C81 C82 -110.9(15)
C21 C25 C81 C82 124.3(14)
C86 C81 C82 C83 0.(2)
C25 C81 C82 C83 -178.3(13)
C81 C82 C83 C84 0.(2)
C82 C83 C84 C85 -1.(3)
C83 C84 C85 C86 2.(2)
C82 C81 C86 C85 1.(2)
C25 C81 C86 C85 179.6(13)
C84 C85 C86 C81 -2.(2)
